data_1502245
loop_
_publ_author_name
'Luo, Ning'
'Zheng, Zhaoyan'
'Yu, Zhengkun'

_publ_section_title
;
 Highly regioselective [3 + 2] annulation of azomethine imines with
 1-alkynyl Fischer carbene complexes to functionalized N,N-bicyclic
 pyrazolidin-3-ones.
;
_journal_issue 13
_journal_name_full 'Organic letters'
_journal_page_first 3384
_journal_page_last 3387
_journal_paper_doi 10.1021/ol201139w
_journal_volume 13
_journal_year 2011
_chemical_formula_sum 'C32 H24 N2 O7 W'
_chemical_formula_weight 732.38
_chemical_name_systematic
; 
 ? 
;
_space_group_IT_number 2
_symmetry_cell_setting triclinic
_symmetry_space_group_name_Hall '-P 1'
_symmetry_space_group_name_H-M 'P -1'
_atom_sites_solution_hydrogens geom
_atom_sites_solution_primary direct
_atom_sites_solution_secondary difmap
_audit_creation_method SHELXL-97
_cell_angle_alpha 77.3790(10)
_cell_angle_beta 77.5530(10)
_cell_angle_gamma 84.9940(10)
_cell_formula_units_Z 2
_cell_length_a 10.0314(8)
_cell_length_b 10.7337(9)
_cell_length_c 14.5403(12)
_cell_measurement_reflns_used 4232
_cell_measurement_temperature 293(2)
_cell_measurement_theta_max 49.932
_cell_measurement_theta_min 4.581
_cell_volume 1490.5(2)
_computing_cell_refinement 'Bruker SMART'
_computing_data_collection 'Bruker SMART'
_computing_data_reduction 'Bruker SHELXTL'
_computing_molecular_graphics 'Bruker SHELXTL'
_computing_publication_material 'Bruker SHELXTL'
_computing_structure_refinement 'SHELXL-97 (Sheldrick, 1997)'
_computing_structure_solution 'SHELXS-97 (Sheldrick, 1990)'
_diffrn_ambient_temperature 293(2)
_diffrn_measured_fraction_theta_full 0.969
_diffrn_measured_fraction_theta_max 0.969
_diffrn_measurement_device_type 'CCD area detector'
_diffrn_measurement_method 'phi and omega scans'
_diffrn_radiation_monochromator graphite
_diffrn_radiation_source 'fine-focus sealed tube'
_diffrn_radiation_type MoK\a
_diffrn_radiation_wavelength 0.71073
_diffrn_reflns_av_R_equivalents 0.0750
_diffrn_reflns_av_sigmaI/netI 0.0709
_diffrn_reflns_limit_h_max 12
_diffrn_reflns_limit_h_min -12
_diffrn_reflns_limit_k_max 13
_diffrn_reflns_limit_k_min -13
_diffrn_reflns_limit_l_max 9
_diffrn_reflns_limit_l_min -18
_diffrn_reflns_number 8786
_diffrn_reflns_theta_full 27.00
_diffrn_reflns_theta_max 27.00
_diffrn_reflns_theta_min 2.08
_exptl_absorpt_coefficient_mu 3.925
_exptl_absorpt_correction_T_max 1.00000
_exptl_absorpt_correction_T_min 0.73678
_exptl_absorpt_correction_type empirical
_exptl_crystal_colour red
_exptl_crystal_density_diffrn 1.632
_exptl_crystal_density_method 'not measured'
_exptl_crystal_description prismatci
_exptl_crystal_F_000 720
_exptl_crystal_size_max 0.427
_exptl_crystal_size_mid 0.333
_exptl_crystal_size_min 0.213
_refine_diff_density_max 1.903
_refine_diff_density_min -1.293
_refine_diff_density_rms 0.117
_refine_ls_extinction_method none
_refine_ls_goodness_of_fit_ref 0.956
_refine_ls_hydrogen_treatment mixed
_refine_ls_matrix_type full
_refine_ls_number_parameters 388
_refine_ls_number_reflns 6304
_refine_ls_number_restraints 2
_refine_ls_restrained_S_all 0.956
_refine_ls_R_factor_all 0.0466
_refine_ls_R_factor_gt 0.0404
_refine_ls_shift/su_max 0.037
_refine_ls_shift/su_mean 0.001
_refine_ls_structure_factor_coef Fsqd
_refine_ls_weighting_details 'calc w=1/[\s^2^(Fo^2^)+(0.0446P)^2^+0.0000P] where P=(Fo^2^+2Fc^2^)/3'
_refine_ls_weighting_scheme calc
_refine_ls_wR_factor_gt 0.0918
_refine_ls_wR_factor_ref 0.0944
_reflns_number_gt 5379
_reflns_number_total 6304
_reflns_threshold_expression >2sigma(I)
_cod_data_source_file ol201139w_si_002.cif
_cod_data_source_block complex_3b_(cd26385)
_cod_depositor_comments
;
The following automatic conversions were performed:

'_symmetry_cell_setting' value 'Triclinic' changed to 'triclinic'
according to /home/saulius/struct/CIF-dictionaries/cif_core.dic
dictionary named 'cif_core.dic' version 2.4.1 from 2010-06-29.

Automatic conversion script
Id: cif_fix_values 1715 2011-07-08 13:25:40Z adriana 
;
_cod_original_sg_symbol_H-M P-1
_cod_database_code 1502245

loop_
_symmetry_equiv_pos_as_xyz
'x, y, z'
'-x, -y, -z'

loop_
_atom_site_label
_atom_site_type_symbol
_atom_site_fract_x
_atom_site_fract_y
_atom_site_fract_z
_atom_site_U_iso_or_equiv
_atom_site_adp_type
_atom_site_occupancy
_atom_site_symmetry_multiplicity
_atom_site_calc_flag
_atom_site_refinement_flags
W W 0.771892(19) 0.734028(19) 0.564873(14) 0.04951(9) Uani 1 1 d .
O1 O 0.6432(6) 0.5057(5) 0.5121(4) 0.0984(16) Uani 1 1 d .
O2 O 0.7658(6) 0.9025(6) 0.3562(4) 0.1046(18) Uani 1 1 d .
O3 O 1.0587(5) 0.6331(5) 0.4628(5) 0.115(2) Uani 1 1 d .
O4 O 0.9469(5) 0.9374(5) 0.6096(4) 0.0891(14) Uani 1 1 d .
O5 O 0.7862(5) 0.5413(4) 0.7625(4) 0.0858(13) Uani 1 1 d .
O6 O 0.2967(5) 0.6014(5) 1.0048(3) 0.0907(15) Uani 1 1 d .
O7 O 0.4575(3) 0.8301(3) 0.6121(2) 0.0511(8) Uani 1 1 d .
N1 N 0.5555(5) 0.8169(4) 0.9026(3) 0.0565(11) Uani 1 1 d .
N2 N 0.4350(5) 0.7528(4) 0.9000(3) 0.0573(11) Uani 1 1 d .
C1 C 0.6854(6) 0.5887(6) 0.5302(4) 0.0631(14) Uani 1 1 d .
C2 C 0.7614(6) 0.8452(6) 0.4331(4) 0.0680(15) Uani 1 1 d .
C3 C 0.9553(6) 0.6674(6) 0.5011(5) 0.0743(17) Uani 1 1 d .
C4 C 0.8798(5) 0.8674(6) 0.5950(4) 0.0621(14) Uani 1 1 d .
C5 C 0.7836(5) 0.6119(5) 0.6908(5) 0.0594(13) Uani 1 1 d .
C6 C 0.5745(5) 0.7972(4) 0.6425(3) 0.0458(10) Uani 1 1 d .
C7 C 0.5436(5) 0.7974(5) 0.7446(3) 0.0465(11) Uani 1 1 d .
C8 C 0.6308(5) 0.8498(5) 0.7997(3) 0.0517(12) Uani 1 1 d D
C9 C 0.4319(5) 0.7446(5) 0.8058(3) 0.0513(12) Uani 1 1 d .
C10 C 0.3953(7) 0.6661(6) 0.9857(4) 0.0673(15) Uani 1 1 d .
C11 C 0.4977(7) 0.6721(7) 1.0454(4) 0.0756(17) Uani 1 1 d .
H11A H 0.5175 0.5882 1.0823 0.091 Uiso 1 1 calc R
H11B H 0.4661 0.7301 1.0889 0.091 Uiso 1 1 calc R
C12 C 0.6229(6) 0.7223(6) 0.9692(4) 0.0661(15) Uani 1 1 d D
C13 C 0.4379(5) 0.8236(6) 0.5173(4) 0.0615(14) Uani 1 1 d .
H13A H 0.4829 0.7466 0.4985 0.074 Uiso 1 1 calc R
H13B H 0.4763 0.8969 0.4702 0.074 Uiso 1 1 calc R
C14 C 0.2899(6) 0.8227(7) 0.5225(4) 0.0709(16) Uani 1 1 d .
H14A H 0.2521 0.7530 0.5723 0.106 Uiso 1 1 calc R
H14B H 0.2737 0.8125 0.4619 0.106 Uiso 1 1 calc R
H14C H 0.2474 0.9018 0.5367 0.106 Uiso 1 1 calc R
C15 C 0.7276(6) 0.7812(6) 1.0063(4) 0.0650(15) Uani 1 1 d .
C16 C 0.7063(8) 0.8947(8) 1.0340(6) 0.093(2) Uani 1 1 d .
H16 H 0.6260 0.9426 1.0267 0.111 Uiso 1 1 calc R
C17 C 0.7994(11) 0.9403(11) 1.0722(7) 0.110(3) Uani 1 1 d .
H17 H 0.7822 1.0186 1.0908 0.124 Uiso 1 1 calc R
C18 C 0.9136(12) 0.8743(13) 1.0829(7) 0.115(4) Uani 1 1 d .
H18 H 0.9767 0.9074 1.1085 0.130 Uiso 1 1 calc R
C19 C 0.9423(9) 0.7566(13) 1.0569(7) 0.116(4) Uani 1 1 d .
H19 H 1.0227 0.7098 1.0656 0.131 Uiso 1 1 calc R
C20 C 0.8451(8) 0.7104(8) 1.0168(6) 0.095(2) Uani 1 1 d .
H20 H 0.8610 0.6322 0.9978 0.114 Uiso 1 1 calc R
C21 C 0.3226(5) 0.6743(5) 0.7877(4) 0.0529(12) Uani 1 1 d .
C22 C 0.3566(6) 0.5684(6) 0.7487(4) 0.0657(14) Uani 1 1 d .
H22 H 0.4480 0.5417 0.7339 0.079 Uiso 1 1 calc R
C23 C 0.2578(7) 0.5002(7) 0.7308(5) 0.0833(19) Uani 1 1 d .
H23 H 0.2825 0.4284 0.7038 0.100 Uiso 1 1 calc R
C24 C 0.1248(8) 0.5386(8) 0.7526(5) 0.088(2) Uani 1 1 d .
H24 H 0.0576 0.4928 0.7412 0.105 Uiso 1 1 calc R
C25 C 0.0892(7) 0.6438(9) 0.7912(6) 0.098(2) Uani 1 1 d .
H25 H -0.0024 0.6702 0.8053 0.117 Uiso 1 1 calc R
C26 C 0.1878(6) 0.7131(8) 0.8102(5) 0.0821(19) Uani 1 1 d .
H26 H 0.1626 0.7844 0.8377 0.099 Uiso 1 1 calc R
C27 C 0.6420(6) 0.9938(5) 0.7713(3) 0.0570(13) Uani 1 1 d .
C28 C 0.5354(7) 1.0715(6) 0.7429(4) 0.0682(15) Uani 1 1 d .
H28 H 0.4564 1.0354 0.7389 0.082 Uiso 1 1 calc R
C29 C 0.5445(11) 1.2035(7) 0.7202(5) 0.098(3) Uani 1 1 d .
H29 H 0.4721 1.2558 0.7012 0.117 Uiso 1 1 calc R
C30 C 0.6618(14) 1.2558(8) 0.7261(5) 0.112(3) Uani 1 1 d .
H30 H 0.6681 1.3441 0.7105 0.134 Uiso 1 1 calc R
C31 C 0.7681(11) 1.1823(9) 0.7538(6) 0.106(3) Uani 1 1 d .
H31 H 0.8462 1.2196 0.7581 0.127 Uiso 1 1 calc R
C32 C 0.7593(7) 1.0505(7) 0.7760(5) 0.0801(18) Uani 1 1 d .
H32 H 0.8327 0.9993 0.7942 0.096 Uiso 1 1 calc R
H8 H 0.721(3) 0.809(4) 0.788(3) 0.041(12) Uiso 1 1 d D
H12 H 0.665(5) 0.650(4) 0.940(4) 0.065(16) Uiso 1 1 d D

loop_
_atom_site_aniso_label
_atom_site_aniso_U_11
_atom_site_aniso_U_22
_atom_site_aniso_U_33
_atom_site_aniso_U_23
_atom_site_aniso_U_13
_atom_site_aniso_U_12
W 0.04362(12) 0.05294(13) 0.05117(13) -0.01036(9) -0.00907(8) 0.00012(8)
O1 0.096(4) 0.087(3) 0.136(5) -0.052(3) -0.048(3) 0.002(3)
O2 0.112(4) 0.134(5) 0.058(3) 0.001(3) -0.013(3) -0.016(4)
O3 0.064(3) 0.095(4) 0.171(6) -0.043(4) 0.025(3) 0.000(3)
O4 0.074(3) 0.096(3) 0.100(4) -0.025(3) -0.010(3) -0.024(3)
O5 0.098(3) 0.073(3) 0.085(3) 0.008(3) -0.039(3) -0.005(3)
O6 0.094(3) 0.111(4) 0.060(3) 0.001(2) -0.009(2) -0.036(3)
O7 0.0471(18) 0.067(2) 0.0412(17) -0.0118(15) -0.0176(14) 0.0087(16)
N1 0.060(3) 0.069(3) 0.042(2) -0.007(2) -0.0154(19) -0.007(2)
N2 0.059(3) 0.073(3) 0.040(2) -0.009(2) -0.0101(19) -0.010(2)
C1 0.057(3) 0.068(4) 0.074(4) -0.026(3) -0.024(3) 0.001(3)
C2 0.065(3) 0.079(4) 0.054(3) -0.006(3) -0.007(3) -0.003(3)
C3 0.055(3) 0.064(4) 0.099(5) -0.025(3) 0.005(3) -0.006(3)
C4 0.044(3) 0.062(3) 0.079(4) -0.009(3) -0.011(3) -0.009(2)
C5 0.046(3) 0.057(3) 0.076(4) -0.008(3) -0.020(3) -0.004(2)
C6 0.049(3) 0.046(2) 0.043(2) -0.008(2) -0.012(2) -0.004(2)
C7 0.044(2) 0.054(3) 0.043(3) -0.009(2) -0.014(2) 0.000(2)
C8 0.050(3) 0.064(3) 0.042(3) -0.008(2) -0.011(2) -0.005(2)
C9 0.056(3) 0.057(3) 0.043(3) -0.011(2) -0.015(2) 0.003(2)
C10 0.075(4) 0.080(4) 0.042(3) -0.006(3) -0.006(3) -0.012(3)
C11 0.085(4) 0.095(5) 0.043(3) -0.004(3) -0.014(3) -0.009(4)
C12 0.076(4) 0.076(4) 0.044(3) -0.003(3) -0.020(3) 0.005(3)
C13 0.059(3) 0.087(4) 0.045(3) -0.020(3) -0.023(2) 0.007(3)
C14 0.064(3) 0.092(4) 0.068(4) -0.028(3) -0.031(3) 0.010(3)
C15 0.066(3) 0.089(4) 0.038(3) -0.002(3) -0.018(2) -0.003(3)
C16 0.088(5) 0.108(6) 0.097(5) -0.039(5) -0.034(4) 0.003(4)
C17 0.114(7) 0.153(9) 0.114(7) -0.052(6) -0.037(6) -0.023(7)
C18 0.108(8) 0.171(10) 0.109(7) -0.013(7) -0.053(6) -0.045(8)
C19 0.077(5) 0.176(10) 0.105(7) 0.035(7) -0.039(5) -0.010(7)
C20 0.080(5) 0.110(6) 0.086(5) -0.004(4) -0.018(4) 0.005(4)
C21 0.049(3) 0.063(3) 0.046(3) -0.005(2) -0.012(2) -0.006(2)
C22 0.057(3) 0.069(4) 0.072(4) -0.015(3) -0.015(3) 0.001(3)
C23 0.084(5) 0.078(4) 0.098(5) -0.022(4) -0.034(4) -0.009(4)
C24 0.075(5) 0.101(5) 0.100(5) -0.029(4) -0.029(4) -0.025(4)
C25 0.054(4) 0.142(7) 0.107(6) -0.042(5) -0.018(4) -0.011(4)
C26 0.053(3) 0.110(5) 0.091(5) -0.040(4) -0.013(3) -0.003(3)
C27 0.071(3) 0.065(3) 0.036(2) -0.012(2) -0.008(2) -0.010(3)
C28 0.091(4) 0.065(4) 0.051(3) -0.015(3) -0.016(3) 0.003(3)
C29 0.165(8) 0.065(4) 0.066(4) -0.018(3) -0.029(5) 0.010(5)
C30 0.202(11) 0.071(5) 0.061(4) -0.022(4) -0.004(6) -0.032(7)
C31 0.145(8) 0.102(6) 0.079(5) -0.024(5) -0.008(5) -0.064(6)
C32 0.086(5) 0.087(5) 0.073(4) -0.020(3) -0.018(3) -0.024(4)

loop_
_atom_type_symbol
_atom_type_description
_atom_type_scat_dispersion_real
_atom_type_scat_dispersion_imag
_atom_type_scat_source
C C 0.0033 0.0016 'International Tables Vol C Tables 4.2.6.8 and 6.1.1.4'
H H 0.0000 0.0000 'International Tables Vol C Tables 4.2.6.8 and 6.1.1.4'
N N 0.0061 0.0033 'International Tables Vol C Tables 4.2.6.8 and 6.1.1.4'
O O 0.0106 0.0060 'International Tables Vol C Tables 4.2.6.8 and 6.1.1.4'
W W -0.8490 6.8722 'International Tables Vol C Tables 4.2.6.8 and 6.1.1.4'

loop_
_geom_angle_atom_site_label_1
_geom_angle_atom_site_label_2
_geom_angle_atom_site_label_3
_geom_angle
C3 W C5 91.1(3)
C3 W C4 85.5(2)
C5 W C4 92.4(2)
C3 W C2 86.6(3)
C5 W C2 175.6(2)
C4 W C2 91.2(2)
C3 W C1 87.8(2)
C5 W C1 86.3(2)
C4 W C1 173.2(2)
C2 W C1 89.9(3)
C3 W C6 176.3(2)
C5 W C6 85.2(2)
C4 W C6 94.7(2)
C2 W C6 97.1(2)
C1 W C6 91.9(2)
C6 O7 C13 124.1(4)
N2 N1 C12 103.1(4)
N2 N1 C8 105.3(3)
C12 N1 C8 116.8(5)
C10 N2 C9 129.9(5)
C10 N2 N1 110.2(4)
C9 N2 N1 110.9(4)
O1 C1 W 176.8(6)
O2 C2 W 174.2(6)
O3 C3 W 177.9(7)
O4 C4 W 175.7(5)
O5 C5 W 177.8(5)
O7 C6 C7 106.0(4)
O7 C6 W 129.5(3)
C7 C6 W 124.2(3)
C9 C7 C6 123.5(4)
C9 C7 C8 109.9(4)
C6 C7 C8 126.6(4)
N1 C8 C27 108.2(4)
N1 C8 C7 103.9(4)
C27 C8 C7 113.5(4)
N1 C8 H8 114(3)
C27 C8 H8 109(3)
C7 C8 H8 108(3)
C7 C9 N2 110.1(4)
C7 C9 C21 130.0(4)
N2 C9 C21 119.7(4)
O6 C10 N2 124.8(5)
O6 C10 C11 129.2(5)
N2 C10 C11 106.0(5)
C10 C11 C12 102.5(4)
C10 C11 H11A 111.3
C12 C11 H11A 111.3
C10 C11 H11B 111.3
C12 C11 H11B 111.3
H11A C11 H11B 109.2
N1 C12 C15 112.3(5)
N1 C12 C11 99.9(5)
C15 C12 C11 115.1(5)
N1 C12 H12 112(3)
C15 C12 H12 111(3)
C11 C12 H12 107(3)
O7 C13 C14 107.4(4)
O7 C13 H13A 110.2
C14 C13 H13A 110.2
O7 C13 H13B 110.2
C14 C13 H13B 110.2
H13A C13 H13B 108.5
C13 C14 H14A 109.5
C13 C14 H14B 109.5
H14A C14 H14B 109.5
C13 C14 H14C 109.5
H14A C14 H14C 109.5
H14B C14 H14C 109.5
C16 C15 C20 119.5(7)
C16 C15 C12 123.4(6)
C20 C15 C12 117.0(7)
C15 C16 C17 121.5(8)
C15 C16 H16 119.3
C17 C16 H16 119.3
C18 C17 C16 120.3(10)
C18 C17 H17 119.8
C16 C17 H17 119.8
C17 C18 C19 121.5(9)
C17 C18 H18 119.2
C19 C18 H18 119.2
C18 C19 C20 117.6(9)
C18 C19 H19 121.2
C20 C19 H19 121.2
C15 C20 C19 119.5(9)
C15 C20 H20 120.3
C19 C20 H20 120.3
C22 C21 C26 119.4(5)
C22 C21 C9 119.4(5)
C26 C21 C9 121.2(5)
C21 C22 C23 121.2(6)
C21 C22 H22 119.4
C23 C22 H22 119.4
C24 C23 C22 119.5(7)
C24 C23 H23 120.2
C22 C23 H23 120.2
C23 C24 C25 120.1(6)
C23 C24 H24 120.0
C25 C24 H24 120.0
C24 C25 C26 121.0(7)
C24 C25 H25 119.5
C26 C25 H25 119.5
C21 C26 C25 118.8(7)
C21 C26 H26 120.6
C25 C26 H26 120.6
C28 C27 C32 118.4(6)
C28 C27 C8 121.0(5)
C32 C27 C8 120.6(6)
C27 C28 C29 120.7(7)
C27 C28 H28 119.7
C29 C28 H28 119.7
C30 C29 C28 119.1(8)
C30 C29 H29 120.5
C28 C29 H29 120.5
C31 C30 C29 121.7(8)
C31 C30 H30 119.1
C29 C30 H30 119.1
C30 C31 C32 119.2(8)
C30 C31 H31 120.4
C32 C31 H31 120.4
C31 C32 C27 120.9(8)
C31 C32 H32 119.6
C27 C32 H32 119.6

loop_
_geom_bond_atom_site_label_1
_geom_bond_atom_site_label_2
_geom_bond_distance
W C3 2.020(6)
W C5 2.025(6)
W C4 2.040(6)
W C2 2.043(6)
W C1 2.051(6)
W C6 2.189(5)
O1 C1 1.123(7)
O2 C2 1.145(7)
O3 C3 1.138(8)
O4 C4 1.133(7)
O5 C5 1.152(7)
O6 C10 1.207(7)
O7 C6 1.334(6)
O7 C13 1.451(6)
N1 N2 1.454(6)
N1 C12 1.469(7)
N1 C8 1.504(6)
N2 C10 1.386(7)
N2 C9 1.398(6)
C6 C7 1.449(7)
C7 C9 1.353(7)
C7 C8 1.520(7)
C8 C27 1.517(7)
C8 H8 0.968(19)
C9 C21 1.483(7)
C10 C11 1.493(8)
C11 C12 1.534(8)
C11 H11A 0.9700
C11 H11B 0.9700
C12 C15 1.517(8)
C12 H12 0.98(2)
C13 C14 1.471(7)
C13 H13A 0.9700
C13 H13B 0.9700
C14 H14A 0.9600
C14 H14B 0.9600
C14 H14C 0.9600
C15 C16 1.350(9)
C15 C20 1.364(9)
C16 C17 1.357(10)
C16 H16 0.9300
C17 C18 1.314(14)
C17 H17 0.9300
C18 C19 1.385(14)
C18 H18 0.9300
C19 C20 1.412(12)
C19 H19 0.9300
C20 H20 0.9300
C21 C22 1.364(8)
C21 C26 1.371(8)
C22 C23 1.381(8)
C22 H22 0.9300
C23 C24 1.353(10)
C23 H23 0.9300
C24 C25 1.355(11)
C24 H24 0.9300
C25 C26 1.394(9)
C25 H25 0.9300
C26 H26 0.9300
C27 C28 1.376(8)
C27 C32 1.392(8)
C28 C29 1.389(9)
C28 H28 0.9300
C29 C30 1.373(12)
C29 H29 0.9300
C30 C31 1.350(13)
C30 H30 0.9300
C31 C32 1.387(10)
C31 H31 0.9300
C32 H32 0.9300

loop_
_geom_torsion_atom_site_label_1
_geom_torsion_atom_site_label_2
_geom_torsion_atom_site_label_3
_geom_torsion_atom_site_label_4
_geom_torsion
C12 N1 N2 C10 27.8(6)
C8 N1 N2 C10 150.7(5)
C12 N1 N2 C9 -122.9(5)
C8 N1 N2 C9 0.0(6)
C3 W C1 O1 36(11)
C5 W C1 O1 -55(11)
C4 W C1 O1 24(12)
C2 W C1 O1 123(11)
C6 W C1 O1 -140(11)
C3 W C2 O2 4(6)
C5 W C2 O2 -55(7)
C4 W C2 O2 89(6)
C1 W C2 O2 -84(6)
C6 W C2 O2 -176(6)
C5 W C3 O3 -166(18)
C4 W C3 O3 -74(18)
C2 W C3 O3 18(18)
C1 W C3 O3 108(18)
C6 W C3 O3 -167(16)
C3 W C4 O4 -7(7)
C5 W C4 O4 84(7)
C2 W C4 O4 -94(7)
C1 W C4 O4 5(8)
C6 W C4 O4 169(7)
C3 W C5 O5 -129(15)
C4 W C5 O5 145(15)
C2 W C5 O5 -71(16)
C1 W C5 O5 -42(15)
C6 W C5 O5 50(15)
C13 O7 C6 C7 -170.7(4)
C13 O7 C6 W 3.1(7)
C3 W C6 O7 -140(3)
C5 W C6 O7 -141.4(4)
C4 W C6 O7 126.6(4)
C2 W C6 O7 34.8(5)
C1 W C6 O7 -55.3(4)
C3 W C6 C7 33(3)
C5 W C6 C7 31.4(4)
C4 W C6 C7 -60.6(4)
C2 W C6 C7 -152.4(4)
C1 W C6 C7 117.5(4)
O7 C6 C7 C9 45.0(6)
W C6 C7 C9 -129.3(5)
O7 C6 C7 C8 -137.8(5)
W C6 C7 C8 48.0(7)
N2 N1 C8 C27 120.1(4)
C12 N1 C8 C27 -126.2(5)
N2 N1 C8 C7 -0.8(5)
C12 N1 C8 C7 112.8(5)
C9 C7 C8 N1 1.4(6)
C6 C7 C8 N1 -176.2(5)
C9 C7 C8 C27 -115.9(5)
C6 C7 C8 C27 66.5(7)
C6 C7 C9 N2 176.2(5)
C8 C7 C9 N2 -1.4(6)
C6 C7 C9 C21 2.2(9)
C8 C7 C9 C21 -175.4(5)
C10 N2 C9 C7 -142.3(6)
N1 N2 C9 C7 0.9(6)
C10 N2 C9 C21 32.5(8)
N1 N2 C9 C21 175.6(4)
C9 N2 C10 O6 -38.5(10)
N1 N2 C10 O6 178.2(6)
C9 N2 C10 C11 141.7(6)
N1 N2 C10 C11 -1.6(6)
O6 C10 C11 C12 156.3(7)
N2 C10 C11 C12 -23.9(7)
N2 N1 C12 C15 -163.0(4)
C8 N1 C12 C15 82.1(6)
N2 N1 C12 C11 -40.5(5)
C8 N1 C12 C11 -155.3(5)
C10 C11 C12 N1 39.6(6)
C10 C11 C12 C15 160.1(5)
C6 O7 C13 C14 160.4(5)
N1 C12 C15 C16 42.3(8)
C11 C12 C15 C16 -71.2(8)
N1 C12 C15 C20 -141.7(6)
C11 C12 C15 C20 104.8(7)
C20 C15 C16 C17 0.1(11)
C12 C15 C16 C17 176.0(7)
C15 C16 C17 C18 0.1(14)
C16 C17 C18 C19 -0.7(16)
C17 C18 C19 C20 1.0(15)
C16 C15 C20 C19 0.2(11)
C12 C15 C20 C19 -175.9(6)
C18 C19 C20 C15 -0.8(12)
C7 C9 C21 C22 56.5(8)
N2 C9 C21 C22 -117.1(6)
C7 C9 C21 C26 -124.1(7)
N2 C9 C21 C26 62.4(7)
C26 C21 C22 C23 0.5(9)
C9 C21 C22 C23 180.0(5)
C21 C22 C23 C24 -0.3(10)
C22 C23 C24 C25 0.5(11)
C23 C24 C25 C26 -0.8(13)
C22 C21 C26 C25 -0.8(10)
C9 C21 C26 C25 179.7(6)
C24 C25 C26 C21 1.0(12)
N1 C8 C27 C28 -82.1(6)
C7 C8 C27 C28 32.7(7)
N1 C8 C27 C32 96.2(6)
C7 C8 C27 C32 -149.1(5)
C32 C27 C28 C29 -0.5(9)
C8 C27 C28 C29 177.8(5)
C27 C28 C29 C30 0.2(10)
C28 C29 C30 C31 -0.4(12)
C29 C30 C31 C32 0.7(13)
C30 C31 C32 C27 -1.0(11)
C28 C27 C32 C31 0.9(9)
C8 C27 C32 C31 -177.4(6)
